data_7701520
loop_
_publ_author_name
'Krajewski, Sebastian M.'
'Crossman, Aaron S.'
'Akturk, Eser S.'
'Suhrbier, Tim'
'Scappaticci, Steven J.'
'Staab, Maxwell W.'
'Marshak, Michael P.'

_publ_section_title
;
 Sterically encumbered \b-diketonates and base metal catalysis.
;
_journal_issue 28
_journal_name_full 'Dalton transactions (Cambridge, England : 2003)'
_journal_page_first 10714
_journal_page_last 10722
_journal_paper_doi 10.1039/c9dt02293g
_journal_volume 48
_journal_year 2019
_chemical_formula_moiety 'C62 H70 Cu O4'
_chemical_formula_sum 'C62 H70 Cu O4'
_chemical_formula_weight 942.72
_chemical_name_common Cu(Aracac)2
_space_group_crystal_system monoclinic
_space_group_IT_number 15
_space_group_name_Hall '-C 2yc'
_space_group_name_H-M_alt 'C 1 2/c 1'
_atom_sites_solution_hydrogens geom
_atom_sites_solution_primary dual
_audit_creation_date 2017-02-25
_audit_creation_method
;
Olex2 1.2
(compiled 2017.01.04 svn.r3372 for OlexSys, GUI svn.r5292)
;
_audit_update_record
;
2018-09-18 deposited with the CCDC.	2019-06-24 downloaded from the CCDC.
;
_cell_angle_alpha 90
_cell_angle_beta 90.462(4)
_cell_angle_gamma 90
_cell_formula_units_Z 4
_cell_length_a 19.3812(14)
_cell_length_b 13.0038(10)
_cell_length_c 21.0359(16)
_cell_measurement_reflns_used 9886
_cell_measurement_temperature 124(2)
_cell_measurement_theta_max 29.389
_cell_measurement_theta_min 2.697
_cell_volume 5301.5(7)
_computing_cell_refinement 'SAINT v8.37A (Bruker, 2015)'
_computing_data_reduction 'SAINT v8.37A (Bruker, 2015)'
_computing_molecular_graphics 'Olex2 (Dolomanov et al., 2009)'
_computing_publication_material 'Olex2 (Dolomanov et al., 2009)'
_computing_structure_refinement 'XL (Sheldrick, 2008)'
_computing_structure_solution 'XT (Sheldrick, 2015)'
_diffrn_ambient_temperature 124.17
_diffrn_measured_fraction_theta_full 0.998
_diffrn_measured_fraction_theta_max 0.998
_diffrn_measurement_device_type 'Bruker APEX-II CCD'
_diffrn_measurement_method '\f and \w scans'
_diffrn_radiation_type MoK\a
_diffrn_radiation_wavelength 0.71073
_diffrn_reflns_av_R_equivalents 0.1093
_diffrn_reflns_av_unetI/netI 0.0529
_diffrn_reflns_Laue_measured_fraction_full 0.998
_diffrn_reflns_Laue_measured_fraction_max 0.998
_diffrn_reflns_limit_h_max 26
_diffrn_reflns_limit_h_min -26
_diffrn_reflns_limit_k_max 18
_diffrn_reflns_limit_k_min -18
_diffrn_reflns_limit_l_max 29
_diffrn_reflns_limit_l_min -29
_diffrn_reflns_number 85149
_diffrn_reflns_point_group_measured_fraction_full 0.998
_diffrn_reflns_point_group_measured_fraction_max 0.998
_diffrn_reflns_theta_full 25.242
_diffrn_reflns_theta_max 29.574
_diffrn_reflns_theta_min 3.280
_diffrn_standards_number 0
_exptl_absorpt_coefficient_mu 0.458
_exptl_absorpt_correction_T_max 0.7461
_exptl_absorpt_correction_T_min 0.6987
_exptl_absorpt_correction_type multi-scan
_exptl_absorpt_process_details
'SADABS-2014/5 (Bruker,2014/5) was used for absorption correction. wR2(int) was 0.0729 before and 0.0671 after correction. The Ratio of minimum to maximum transmission is 0.9365. The \l/2 correction factor is Not present.'
_exptl_crystal_colour brown
_exptl_crystal_density_diffrn 1.181
_exptl_crystal_description Block
_exptl_crystal_F_000 2012
_exptl_crystal_size_max 0.289
_exptl_crystal_size_mid 0.201
_exptl_crystal_size_min 0.158
_refine_diff_density_max 0.433
_refine_diff_density_min -0.637
_refine_diff_density_rms 0.069
_refine_ls_extinction_method none
_refine_ls_goodness_of_fit_ref 1.046
_refine_ls_hydrogen_treatment constr
_refine_ls_matrix_type full
_refine_ls_number_parameters 313
_refine_ls_number_reflns 7422
_refine_ls_number_restraints 0
_refine_ls_restrained_S_all 1.046
_refine_ls_R_factor_all 0.0888
_refine_ls_R_factor_gt 0.0519
_refine_ls_shift/su_max 0.000
_refine_ls_shift/su_mean 0.000
_refine_ls_structure_factor_coef Fsqd
_refine_ls_weighting_details 'w=1/[\s^2^(Fo^2^)+(0.0400P)^2^+11.3030P] where P=(Fo^2^+2Fc^2^)/3'
_refine_ls_weighting_scheme calc
_refine_ls_wR_factor_gt 0.1069
_refine_ls_wR_factor_ref 0.1209
_reflns_Friedel_coverage 0.000
_reflns_number_gt 5301
_reflns_number_total 7422
_reflns_threshold_expression 'I > 2\s(I)'
_cod_data_source_file c9dt02293g2.cif
_cod_data_source_block Cuaracac2
_cod_database_code 7701520
_shelx_shelxl_version_number 2014/7
_shelx_space_group_comment
;
The symmetry employed for this shelxl refinement is uniquely defined
by the following loop, which should always be used as a source of
symmetry information in preference to the above space-group names.
They are only intended as comments.
;
_shelx_estimated_absorpt_t_max 0.931
_shelx_estimated_absorpt_t_min 0.879
_olex2_refinement_description
;
1. Fixed Uiso
 At 1.2 times of:
  All C(H) groups
 At 1.5 times of:
  All C(H,H,H) groups
2.a Aromatic/amide H refined with riding coordinates:
 C00A(H00A), C00C(H00C), C00D(H00D), C00F(H00F), C00G(H00G), C00K(H00K),
 C00P(H00P), C00S(H00S)
2.b Idealised Me refined as rotating group:
 C00I(H00B,H00E,H00H), C00O(H00I,H00J,H00L), C00Q(H00M,H00N,H00O), C00T(H00Q,
 H00R,H00T), C00U(H00U,H00V,H00W), C00V(H00X,H00Y,H), C00W(H00Z,HA,HB),
 C00X(H00,HC,HD), C00Y(H0AA,HE,HF)
;
_olex2_submission_special_instructions 'No special instructions were received'

loop_
_space_group_symop_operation_xyz
'x, y, z'
'-x, y, -z+1/2'
'x+1/2, y+1/2, z'
'-x+1/2, y+1/2, -z+1/2'
'-x, -y, -z'
'x, -y, z-1/2'
'-x+1/2, -y+1/2, -z'
'x+1/2, -y+1/2, z-1/2'

loop_
_atom_site_label
_atom_site_type_symbol
_atom_site_fract_x
_atom_site_fract_y
_atom_site_fract_z
_atom_site_U_iso_or_equiv
_atom_site_adp_type
_atom_site_occupancy
_atom_site_site_symmetry_order
_atom_site_calc_flag
_atom_site_refinement_flags_posn
_atom_site_refinement_flags_adp
_atom_site_refinement_flags_occupancy
Cu1 Cu 0.7500 0.7500 0.5000 0.01809(10) Uani 1 2 d S T P
O1 O 0.78281(8) 0.61342(12) 0.49066(7) 0.0248(3) Uani 1 1 d . . .
O2 O 0.71096(7) 0.72289(11) 0.58124(6) 0.0205(3) Uani 1 1 d . . .
C1 C 0.77927(10) 0.54086(15) 0.53107(9) 0.0167(4) Uani 1 1 d . . .
C2 C 0.74599(10) 0.54877(15) 0.58957(9) 0.0166(4) Uani 1 1 d . . .
H2 H 0.7426 0.4888 0.6152 0.020 Uiso 1 1 calc R . .
C3 C 0.71755(9) 0.63958(15) 0.61232(8) 0.0136(4) Uani 1 1 d . . .
C4 C 0.69680(9) 0.64646(15) 0.68098(9) 0.0141(4) Uani 1 1 d . . .
C5 C 0.62732(10) 0.64473(15) 0.69890(9) 0.0155(4) Uani 1 1 d . . .
C6 C 0.61114(10) 0.65594(17) 0.76314(9) 0.0206(4) Uani 1 1 d . . .
H6 H 0.5643 0.6542 0.7760 0.025 Uiso 1 1 calc R . .
C7 C 0.66282(10) 0.66962(17) 0.80830(9) 0.0224(4) Uani 1 1 d . . .
H7 H 0.6511 0.6785 0.8517 0.027 Uiso 1 1 calc R . .
C8 C 0.73141(10) 0.67046(17) 0.79043(9) 0.0207(4) Uani 1 1 d . . .
H8 H 0.7665 0.6797 0.8217 0.025 Uiso 1 1 calc R . .
C9 C 0.74944(9) 0.65794(15) 0.72696(9) 0.0158(4) Uani 1 1 d . . .
C10 C 0.82377(9) 0.65401(16) 0.70806(9) 0.0161(4) Uani 1 1 d . . .
C11 C 0.86012(10) 0.56114(16) 0.71441(9) 0.0184(4) Uani 1 1 d . . .
C12 C 0.92847(10) 0.55610(17) 0.69411(10) 0.0212(4) Uani 1 1 d . . .
H12 H 0.9529 0.4930 0.6979 0.025 Uiso 1 1 calc R . .
C13 C 0.96160(10) 0.64089(18) 0.66855(10) 0.0229(4) Uani 1 1 d . . .
C14 C 0.92521(11) 0.73218(16) 0.66397(11) 0.0240(5) Uani 1 1 d . . .
H14 H 0.9476 0.7910 0.6472 0.029 Uiso 1 1 calc R . .
C15 C 0.85656(10) 0.74083(16) 0.68325(9) 0.0197(4) Uani 1 1 d . . .
C16 C 0.82680(12) 0.46694(18) 0.74281(11) 0.0271(5) Uani 1 1 d . . .
H16A H 0.8215 0.4767 0.7887 0.041 Uiso 1 1 calc GR . .
H16B H 0.8559 0.4067 0.7350 0.041 Uiso 1 1 calc GR . .
H16C H 0.7813 0.4563 0.7232 0.041 Uiso 1 1 calc GR . .
C17 C 1.03541(11) 0.6344(2) 0.64646(12) 0.0331(5) Uani 1 1 d . . .
H17A H 1.0660 0.6642 0.6789 0.050 Uiso 1 1 calc GR . .
H17B H 1.0403 0.6725 0.6066 0.050 Uiso 1 1 calc GR . .
H17C H 1.0478 0.5622 0.6396 0.050 Uiso 1 1 calc GR . .
C18 C 0.82015(11) 0.84308(17) 0.67750(12) 0.0281(5) Uani 1 1 d . . .
H18A H 0.7818 0.8370 0.6471 0.042 Uiso 1 1 calc GR . .
H18B H 0.8527 0.8952 0.6626 0.042 Uiso 1 1 calc GR . .
H18C H 0.8023 0.8633 0.7191 0.042 Uiso 1 1 calc GR . .
C19 C 0.57052(9) 0.62510(16) 0.65145(9) 0.0176(4) Uani 1 1 d . . .
C20 C 0.53799(10) 0.70695(18) 0.61962(10) 0.0223(4) Uani 1 1 d . . .
C21 C 0.48370(11) 0.6843(2) 0.57763(10) 0.0281(5) Uani 1 1 d . . .
H21 H 0.4620 0.7392 0.5555 0.034 Uiso 1 1 calc R . .
C22 C 0.46051(11) 0.5855(2) 0.56715(10) 0.0287(5) Uani 1 1 d . . .
C23 C 0.49335(11) 0.5064(2) 0.59888(11) 0.0288(5) Uani 1 1 d . . .
H23 H 0.4782 0.4377 0.5919 0.035 Uiso 1 1 calc R . .
C24 C 0.54837(11) 0.52421(18) 0.64107(10) 0.0243(5) Uani 1 1 d . . .
C25 C 0.56008(13) 0.81629(18) 0.63085(12) 0.0323(5) Uani 1 1 d . . .
H25A H 0.5571 0.8321 0.6763 0.048 Uiso 1 1 calc GR . .
H25B H 0.5298 0.8627 0.6068 0.048 Uiso 1 1 calc GR . .
H25C H 0.6078 0.8253 0.6168 0.048 Uiso 1 1 calc GR . .
C26 C 0.39957(13) 0.5625(3) 0.52367(13) 0.0441(7) Uani 1 1 d . . .
H26A H 0.3579 0.5537 0.5492 0.066 Uiso 1 1 calc GR . .
H26B H 0.4086 0.4992 0.4998 0.066 Uiso 1 1 calc GR . .
H26C H 0.3929 0.6197 0.4939 0.066 Uiso 1 1 calc GR . .
C27 C 0.58257(14) 0.4346(2) 0.67421(14) 0.0398(6) Uani 1 1 d . . .
H27A H 0.6327 0.4401 0.6699 0.060 Uiso 1 1 calc GR . .
H27B H 0.5667 0.3701 0.6549 0.060 Uiso 1 1 calc GR . .
H27C H 0.5705 0.4353 0.7194 0.060 Uiso 1 1 calc GR . .
C28 C 0.82004(11) 0.44428(16) 0.51274(9) 0.0205(4) Uani 1 1 d . . .
C29 C 0.80447(15) 0.35209(18) 0.55558(12) 0.0363(6) Uani 1 1 d . . .
H29A H 0.8211 0.3663 0.5988 0.054 Uiso 1 1 calc GR . .
H29B H 0.8277 0.2909 0.5390 0.054 Uiso 1 1 calc GR . .
H29C H 0.7546 0.3401 0.5563 0.054 Uiso 1 1 calc GR . .
C30 C 0.89699(12) 0.47335(19) 0.51902(12) 0.0302(5) Uani 1 1 d . . .
H30A H 0.9075 0.4912 0.5633 0.045 Uiso 1 1 calc GR . .
H30B H 0.9068 0.5325 0.4916 0.045 Uiso 1 1 calc GR . .
H30C H 0.9255 0.4149 0.5061 0.045 Uiso 1 1 calc GR . .
C31 C 0.80371(12) 0.41675(18) 0.44377(10) 0.0262(5) Uani 1 1 d . . .
H31A H 0.7551 0.3967 0.4399 0.039 Uiso 1 1 calc GR . .
H31B H 0.8330 0.3594 0.4305 0.039 Uiso 1 1 calc GR . .
H31C H 0.8125 0.4765 0.4166 0.039 Uiso 1 1 calc GR . .

loop_
_atom_site_aniso_label
_atom_site_aniso_U_11
_atom_site_aniso_U_22
_atom_site_aniso_U_33
_atom_site_aniso_U_23
_atom_site_aniso_U_13
_atom_site_aniso_U_12
Cu1 0.02259(18) 0.01884(18) 0.01293(16) 0.00477(14) 0.00625(12) 0.00645(15)
O1 0.0353(9) 0.0216(8) 0.0174(7) 0.0055(6) 0.0097(6) 0.0090(6)
O2 0.0261(7) 0.0216(8) 0.0139(6) 0.0058(5) 0.0077(6) 0.0076(6)
C1 0.0182(9) 0.0164(10) 0.0154(9) 0.0004(7) 0.0000(7) 0.0015(7)
C2 0.0190(9) 0.0175(10) 0.0134(9) 0.0042(7) 0.0014(7) 0.0007(7)
C3 0.0093(8) 0.0182(9) 0.0133(8) 0.0027(7) 0.0007(6) -0.0003(7)
C4 0.0124(8) 0.0166(9) 0.0132(8) 0.0032(7) 0.0023(7) 0.0008(7)
C5 0.0133(9) 0.0183(10) 0.0149(9) 0.0035(7) 0.0017(7) 0.0002(7)
C6 0.0142(9) 0.0295(11) 0.0183(9) 0.0015(8) 0.0059(7) -0.0008(8)
C7 0.0202(10) 0.0331(12) 0.0141(9) 0.0003(8) 0.0055(8) -0.0015(9)
C8 0.0178(10) 0.0303(12) 0.0139(9) 0.0012(8) -0.0011(7) -0.0029(8)
C9 0.0121(8) 0.0199(10) 0.0155(9) 0.0024(7) 0.0025(7) -0.0002(7)
C10 0.0119(9) 0.0244(10) 0.0122(8) -0.0004(8) 0.0006(7) -0.0009(7)
C11 0.0151(9) 0.0243(11) 0.0157(9) 0.0011(8) -0.0039(7) -0.0018(8)
C12 0.0157(9) 0.0257(11) 0.0220(10) -0.0017(8) -0.0029(8) 0.0045(8)
C13 0.0139(9) 0.0326(12) 0.0223(10) -0.0028(9) 0.0020(8) -0.0001(8)
C14 0.0170(10) 0.0243(12) 0.0309(11) 0.0010(9) 0.0067(8) -0.0051(8)
C15 0.0161(9) 0.0213(10) 0.0217(9) -0.0022(8) 0.0023(7) -0.0004(8)
C16 0.0254(11) 0.0257(12) 0.0301(12) 0.0090(9) -0.0037(9) -0.0020(9)
C17 0.0166(11) 0.0437(15) 0.0392(13) -0.0004(11) 0.0085(9) 0.0025(10)
C18 0.0223(11) 0.0215(11) 0.0407(13) -0.0004(10) 0.0072(9) -0.0009(9)
C19 0.0095(8) 0.0286(11) 0.0148(9) 0.0026(8) 0.0036(7) 0.0008(7)
C20 0.0161(10) 0.0316(12) 0.0194(10) 0.0007(9) 0.0024(8) 0.0066(9)
C21 0.0180(10) 0.0441(14) 0.0223(10) 0.0009(10) -0.0011(8) 0.0141(9)
C22 0.0143(10) 0.0514(15) 0.0203(10) -0.0087(10) 0.0017(8) 0.0044(10)
C23 0.0177(10) 0.0378(13) 0.0309(12) -0.0025(10) -0.0010(9) -0.0070(9)
C24 0.0163(10) 0.0315(12) 0.0251(11) 0.0040(9) 0.0013(8) -0.0049(9)
C25 0.0307(13) 0.0277(12) 0.0384(13) 0.0008(10) -0.0041(10) 0.0100(10)
C26 0.0211(12) 0.076(2) 0.0353(14) -0.0187(14) -0.0073(10) 0.0105(12)
C27 0.0356(14) 0.0305(14) 0.0531(16) 0.0150(12) -0.0160(12) -0.0126(11)
C28 0.0250(10) 0.0188(10) 0.0176(9) 0.0004(8) 0.0032(8) 0.0045(8)
C29 0.0555(16) 0.0198(12) 0.0338(13) 0.0039(10) 0.0142(12) 0.0112(11)
C30 0.0261(12) 0.0327(13) 0.0318(12) -0.0060(10) -0.0049(9) 0.0077(10)
C31 0.0252(11) 0.0300(12) 0.0234(11) -0.0079(9) 0.0018(9) 0.0048(9)

loop_
_atom_type_symbol
_atom_type_description
_atom_type_scat_dispersion_real
_atom_type_scat_dispersion_imag
_atom_type_scat_source
C C 0.0033 0.0016 'International Tables Vol C Tables 4.2.6.8 and 6.1.1.4'
H H 0.0000 0.0000 'International Tables Vol C Tables 4.2.6.8 and 6.1.1.4'
Cu Cu 0.3201 1.2651 'International Tables Vol C Tables 4.2.6.8 and 6.1.1.4'
O O 0.0106 0.0060 'International Tables Vol C Tables 4.2.6.8 and 6.1.1.4'

loop_
_geom_angle_atom_site_label_1
_geom_angle_atom_site_label_2
_geom_angle_atom_site_label_3
_geom_angle
_geom_angle_site_symmetry_1
_geom_angle_site_symmetry_3
O1 Cu1 O1 180.0 7_666 .
O1 Cu1 O2 93.18(6) . .
O1 Cu1 O2 86.82(6) 7_666 .
O1 Cu1 O2 86.82(6) . 7_666
O1 Cu1 O2 93.18(6) 7_666 7_666
O2 Cu1 O2 180.0 7_666 .
C1 O1 Cu1 127.24(13) . .
C3 O2 Cu1 125.41(12) . .
O1 C1 C2 124.15(18) . .
O1 C1 C28 114.11(17) . .
C2 C1 C28 121.57(17) . .
C1 C2 H2 118.2 . .
C3 C2 C1 123.56(18) . .
C3 C2 H2 118.2 . .
O2 C3 C2 125.83(17) . .
O2 C3 C4 114.61(16) . .
C2 C3 C4 119.39(16) . .
C5 C4 C3 121.46(16) . .
C5 C4 C9 120.61(17) . .
C9 C4 C3 117.90(16) . .
C4 C5 C19 121.64(16) . .
C6 C5 C4 118.82(17) . .
C6 C5 C19 119.44(17) . .
C5 C6 H6 119.7 . .
C7 C6 C5 120.63(18) . .
C7 C6 H6 119.7 . .
C6 C7 H7 119.8 . .
C8 C7 C6 120.33(18) . .
C8 C7 H7 119.8 . .
C7 C8 H8 119.7 . .
C7 C8 C9 120.56(18) . .
C9 C8 H8 119.7 . .
C4 C9 C10 120.45(16) . .
C8 C9 C4 119.02(17) . .
C8 C9 C10 120.51(17) . .
C11 C10 C9 119.14(17) . .
C15 C10 C9 120.81(18) . .
C15 C10 C11 120.04(17) . .
C10 C11 C16 121.30(18) . .
C12 C11 C10 119.19(19) . .
C12 C11 C16 119.51(19) . .
C11 C12 H12 119.2 . .
C13 C12 C11 121.6(2) . .
C13 C12 H12 119.2 . .
C12 C13 C17 121.2(2) . .
C14 C13 C12 118.15(18) . .
C14 C13 C17 120.7(2) . .
C13 C14 H14 118.9 . .
C13 C14 C15 122.30(19) . .
C15 C14 H14 118.9 . .
C10 C15 C18 121.82(17) . .
C14 C15 C10 118.65(19) . .
C14 C15 C18 119.52(19) . .
C11 C16 H16A 109.5 . .
C11 C16 H16B 109.5 . .
C11 C16 H16C 109.5 . .
H16A C16 H16B 109.5 . .
H16A C16 H16C 109.5 . .
H16B C16 H16C 109.5 . .
C13 C17 H17A 109.5 . .
C13 C17 H17B 109.5 . .
C13 C17 H17C 109.5 . .
H17A C17 H17B 109.5 . .
H17A C17 H17C 109.5 . .
H17B C17 H17C 109.5 . .
C15 C18 H18A 109.5 . .
C15 C18 H18B 109.5 . .
C15 C18 H18C 109.5 . .
H18A C18 H18B 109.5 . .
H18A C18 H18C 109.5 . .
H18B C18 H18C 109.5 . .
C20 C19 C5 120.80(19) . .
C24 C19 C5 119.09(18) . .
C24 C19 C20 120.07(19) . .
C19 C20 C25 121.05(19) . .
C21 C20 C19 118.3(2) . .
C21 C20 C25 120.7(2) . .
C20 C21 H21 118.7 . .
C22 C21 C20 122.7(2) . .
C22 C21 H21 118.7 . .
C21 C22 C23 118.0(2) . .
C21 C22 C26 122.1(2) . .
C23 C22 C26 119.9(2) . .
C22 C23 H23 119.0 . .
C22 C23 C24 121.9(2) . .
C24 C23 H23 119.0 . .
C19 C24 C23 119.1(2) . .
C19 C24 C27 121.33(19) . .
C23 C24 C27 119.6(2) . .
C20 C25 H25A 109.5 . .
C20 C25 H25B 109.5 . .
C20 C25 H25C 109.5 . .
H25A C25 H25B 109.5 . .
H25A C25 H25C 109.5 . .
H25B C25 H25C 109.5 . .
C22 C26 H26A 109.5 . .
C22 C26 H26B 109.5 . .
C22 C26 H26C 109.5 . .
H26A C26 H26B 109.5 . .
H26A C26 H26C 109.5 . .
H26B C26 H26C 109.5 . .
C24 C27 H27A 109.5 . .
C24 C27 H27B 109.5 . .
C24 C27 H27C 109.5 . .
H27A C27 H27B 109.5 . .
H27A C27 H27C 109.5 . .
H27B C27 H27C 109.5 . .
C1 C28 C30 106.09(17) . .
C29 C28 C1 112.86(17) . .
C29 C28 C30 109.66(19) . .
C31 C28 C1 109.13(17) . .
C31 C28 C29 109.61(19) . .
C31 C28 C30 109.39(18) . .
C28 C29 H29A 109.5 . .
C28 C29 H29B 109.5 . .
C28 C29 H29C 109.5 . .
H29A C29 H29B 109.5 . .
H29A C29 H29C 109.5 . .
H29B C29 H29C 109.5 . .
C28 C30 H30A 109.5 . .
C28 C30 H30B 109.5 . .
C28 C30 H30C 109.5 . .
H30B C30 H30A 109.5 . .
H30B C30 H30C 109.5 . .
H30C C30 H30A 109.5 . .
C28 C31 H31A 109.5 . .
C28 C31 H31B 109.5 . .
C28 C31 H31C 109.5 . .
H31A C31 H31B 109.5 . .
H31A C31 H31C 109.5 . .
H31B C31 H31C 109.5 . .

loop_
_geom_bond_atom_site_label_1
_geom_bond_atom_site_label_2
_geom_bond_distance
_geom_bond_site_symmetry_2
Cu1 O1 1.8972(15) .
Cu1 O1 1.8972(15) 7_666
Cu1 O2 1.9074(13) .
Cu1 O2 1.9074(13) 7_666
O1 C1 1.272(2) .
O2 C3 1.271(2) .
C1 C28 1.535(3) .
C2 C1 1.398(3) .
C2 H2 0.9500 .
C3 C2 1.390(3) .
C3 C4 1.505(2) .
C5 C4 1.402(3) .
C5 C6 1.397(3) .
C5 C19 1.502(3) .
C6 H6 0.9500 .
C6 C7 1.386(3) .
C7 H7 0.9500 .
C8 C7 1.384(3) .
C8 H8 0.9500 .
C9 C4 1.408(3) .
C9 C8 1.392(3) .
C9 C10 1.498(3) .
C10 C15 1.399(3) .
C11 C10 1.404(3) .
C11 C12 1.397(3) .
C11 C16 1.510(3) .
C12 H12 0.9500 .
C12 C13 1.387(3) .
C13 C14 1.384(3) .
C13 C17 1.510(3) .
C14 H14 0.9500 .
C15 C14 1.399(3) .
C15 C18 1.510(3) .
C16 H16A 0.9800 .
C16 H16B 0.9800 .
C16 H16C 0.9800 .
C17 H17A 0.9800 .
C17 H17B 0.9800 .
C17 H17C 0.9800 .
C18 H18A 0.9800 .
C18 H18B 0.9800 .
C18 H18C 0.9800 .
C19 C20 1.404(3) .
C19 C24 1.397(3) .
C20 C25 1.503(3) .
C21 C20 1.400(3) .
C21 H21 0.9500 .
C21 C22 1.378(4) .
C22 C23 1.379(3) .
C22 C26 1.518(3) .
C23 H23 0.9500 .
C24 C23 1.401(3) .
C24 C27 1.509(3) .
C25 H25A 0.9800 .
C25 H25B 0.9800 .
C25 H25C 0.9800 .
C26 H26A 0.9800 .
C26 H26B 0.9800 .
C26 H26C 0.9800 .
C27 H27A 0.9800 .
C27 H27B 0.9800 .
C27 H27C 0.9800 .
C28 C29 1.531(3) .
C28 C30 1.543(3) .
C29 H29A 0.9800 .
C29 H29B 0.9800 .
C29 H29C 0.9800 .
C30 H30A 0.9800 .
C30 H30B 0.9800 .
C30 H30C 0.9800 .
C31 C28 1.525(3) .
C31 H31A 0.9800 .
C31 H31B 0.9800 .
C31 H31C 0.9800 .
